data_4305757
loop_
_publ_author_name
'Peili Teo'
'L. L. Koh'
'T. S. Andy Hor'

_publ_section_title
;
Oligo- and Polymeric PdII and PtII Using Pyridyl Carboxylate Spacers for
Topology Control
;
_journal_name_full 'Inorganic Chemistry'
_journal_page_first 6464
_journal_page_last 6474
_journal_paper_doi 10.1021/ic8007238
_journal_volume 47
_journal_year 2008
_chemical_formula_sum 'C89 H74.5 Cl7.5 F10.5 N2 O5.5 P5.5 Pt2 S0.5'
_chemical_formula_weight 2301.93
_chemical_name_systematic
; 
 ? 
;
_space_group_IT_number 2
_symmetry_cell_setting triclinic
_symmetry_space_group_name_Hall '-P 1'
_symmetry_space_group_name_H-M 'P -1'
_atom_sites_solution_hydrogens geom
_atom_sites_solution_primary direct
_atom_sites_solution_secondary difmap
_audit_creation_method SHELXL-97
_cell_angle_alpha 102.729(2)
_cell_angle_beta 103.045(2)
_cell_angle_gamma 98.305(2)
_cell_formula_units_Z 2
_cell_length_a 11.0226(10)
_cell_length_b 19.5742(17)
_cell_length_c 23.097(2)
_cell_measurement_reflns_used 7318
_cell_measurement_temperature 293(2)
_cell_measurement_theta_max 27.39
_cell_measurement_theta_min 2.31
_cell_volume 4635.5(7)
_computing_cell_refinement 'Bruker SMART'
_computing_data_collection 'Bruker SMART'
_computing_data_reduction 'Bruker SAINT'
_computing_molecular_graphics 'Bruker SHELXTL'
_computing_publication_material 'Bruker SHELXTL'
_computing_structure_refinement 'SHELXL-97 (Sheldrick, 1997)'
_computing_structure_solution 'SHELXS-97 (Sheldrick, 1990)'
_diffrn_ambient_temperature 293(2)
_diffrn_measured_fraction_theta_full 1.000
_diffrn_measured_fraction_theta_max 1.000
_diffrn_measurement_device_type 'CCD area detector'
_diffrn_measurement_method 'phi and omega scans'
_diffrn_radiation_monochromator graphite
_diffrn_radiation_source 'fine-focus sealed tube'
_diffrn_radiation_type MoK\a
_diffrn_radiation_wavelength 0.71073
_diffrn_reflns_av_R_equivalents 0.0294
_diffrn_reflns_av_sigmaI/netI 0.0323
_diffrn_reflns_limit_h_max 13
_diffrn_reflns_limit_h_min -13
_diffrn_reflns_limit_k_max 23
_diffrn_reflns_limit_k_min -23
_diffrn_reflns_limit_l_max 27
_diffrn_reflns_limit_l_min -27
_diffrn_reflns_number 49713
_diffrn_reflns_theta_full 25.00
_diffrn_reflns_theta_max 25.00
_diffrn_reflns_theta_min 0.94
_exptl_absorpt_coefficient_mu 3.410
_exptl_absorpt_correction_T_max 0.4950
_exptl_absorpt_correction_T_min 0.3424
_exptl_absorpt_correction_type 'Sadabs, (Sheldrick 2001)'
_exptl_crystal_colour colourless
_exptl_crystal_density_diffrn 1.649
_exptl_crystal_density_meas 0
_exptl_crystal_density_method 'not measured'
_exptl_crystal_description Block
_exptl_crystal_F_000 2270
_exptl_crystal_size_max 0.40
_exptl_crystal_size_mid 0.36
_exptl_crystal_size_min 0.24
_refine_diff_density_max 3.297
_refine_diff_density_min -1.100
_refine_diff_density_rms 0.122
_refine_ls_extinction_method none
_refine_ls_goodness_of_fit_ref 1.047
_refine_ls_hydrogen_treatment mixed
_refine_ls_matrix_type full
_refine_ls_number_parameters 1262
_refine_ls_number_reflns 16326
_refine_ls_number_restraints 92
_refine_ls_restrained_S_all 1.063
_refine_ls_R_factor_all 0.0419
_refine_ls_R_factor_gt 0.0372
_refine_ls_shift/su_max 0.003
_refine_ls_shift/su_mean 0.000
_refine_ls_structure_factor_coef Fsqd
_refine_ls_weighting_details 'calc w=1/[\s^2^(Fo^2^)+(0.0577P)^2^+14.0119P] where P=(Fo^2^+2Fc^2^)/3'
_refine_ls_weighting_scheme calc
_refine_ls_wR_factor_gt 0.1024
_refine_ls_wR_factor_ref 0.1060
_reflns_number_gt 14562
_reflns_number_total 16326
_reflns_threshold_expression >2sigma(I)
_cod_data_source_file ic8007238-file003_08.cif
_cod_data_source_block 7403_complex_5
_cod_depositor_comments
;
The following automatic conversions were performed:
'_symmetry_cell_setting' value 'Triclinic' changed to 'triclinic'
according to '/home/saulius/struct/CIF-dictionaries/cif_core.dic'
dictionary named 'cif_core.dic' version 2.4.1 from 2010-06-29.

Automatic conversion script
Id: cif_fix_enum 1527 2010-12-29 10:47:43Z saulius 
;
_cod_original_formula_sum 'C89 H74.50 Cl7.50 F10.50 N2 O5.50 P5.50 Pt2 S0.50'
_cod_database_code 4305757

loop_
_symmetry_equiv_pos_as_xyz
'x, y, z'
'-x, -y, -z'

loop_
_atom_site_label
_atom_site_type_symbol
_atom_site_fract_x
_atom_site_fract_y
_atom_site_fract_z
_atom_site_U_iso_or_equiv
_atom_site_adp_type
_atom_site_occupancy
_atom_site_symmetry_multiplicity
_atom_site_calc_flag
_atom_site_refinement_flags
_atom_site_disorder_assembly
_atom_site_disorder_group
Pt1 Pt 0.792903(17) 0.741658(10) 0.541599(8) 0.02521(7) Uani 1 1 d . . .
Pt2 Pt 0.627829(18) 0.749540(10) 0.867074(8) 0.02739(7) Uani 1 1 d . A .
P1 P 0.70499(13) 0.67310(7) 0.44345(6) 0.0296(3) Uani 1 1 d . . .
P2 P 0.85851(12) 0.84452(7) 0.51906(6) 0.0277(3) Uani 1 1 d . . .
P3 P 0.49149(12) 0.66178(7) 0.88093(6) 0.0282(3) Uani 1 1 d . . .
P4 P 0.58656(14) 0.84354(7) 0.93225(6) 0.0334(3) Uani 1 1 d . . .
N1 N 0.8497(4) 0.7917(2) 0.63532(18) 0.0268(9) Uani 1 1 d . . .
N2 N 0.6655(4) 0.6807(2) 0.79245(18) 0.0268(9) Uani 1 1 d . . .
O1 O 0.7427(4) 0.8274(2) 0.84558(19) 0.0445(10) Uani 1 1 d . . .
O2 O 0.9178(4) 0.7894(3) 0.8843(2) 0.0542(11) Uani 1 1 d . . .
O3 O 0.7290(3) 0.65116(18) 0.56804(16) 0.0312(8) Uani 1 1 d . . .
O4 O 0.9274(4) 0.6416(2) 0.6096(2) 0.0504(11) Uani 1 1 d . . .
C1 C 0.9678(5) 0.8014(3) 0.6711(2) 0.0337(12) Uani 1 1 d . . .
H1 H 1.0310 0.7876 0.6532 0.040 Uiso 1 1 calc R . .
C2 C 0.9987(5) 0.8309(3) 0.7334(3) 0.0407(14) Uani 1 1 d . . .
H2 H 1.0818 0.8371 0.7570 0.049 Uiso 1 1 calc R . .
C3 C 0.9060(6) 0.8519(3) 0.7617(2) 0.0386(13) Uani 1 1 d . A .
C4 C 0.7849(6) 0.8422(3) 0.7241(3) 0.0381(13) Uani 1 1 d . . .
H4 H 0.7204 0.8561 0.7410 0.046 Uiso 1 1 calc R . .
C5 C 0.7590(5) 0.8122(3) 0.6617(2) 0.0315(11) Uani 1 1 d . . .
H5 H 0.6767 0.8058 0.6371 0.038 Uiso 1 1 calc R . .
C6 C 0.9354(7) 0.8808(4) 0.8304(3) 0.058(2) Uani 1 1 d . . .
H6A H 0.9098 0.9265 0.8401 0.070 Uiso 1 1 calc R A .
H6B H 1.0262 0.8883 0.8487 0.070 Uiso 1 1 calc R . .
C7 C 0.8635(7) 0.8274(3) 0.8572(3) 0.0453(16) Uani 1 1 d . A .
C8 C 0.7494(5) 0.6381(3) 0.7955(2) 0.0309(11) Uani 1 1 d . A .
H8 H 0.7902 0.6333 0.8339 0.037 Uiso 1 1 calc R . .
C9 C 0.7780(5) 0.6011(3) 0.7444(2) 0.0323(11) Uani 1 1 d . . .
H9 H 0.8375 0.5721 0.7487 0.039 Uiso 1 1 calc R A .
C10 C 0.7194(5) 0.6064(3) 0.6864(2) 0.0298(11) Uani 1 1 d . A .
C11 C 0.6297(5) 0.6496(3) 0.6833(2) 0.0319(11) Uani 1 1 d . . .
H11 H 0.5857 0.6540 0.6453 0.038 Uiso 1 1 calc R A .
C12 C 0.6062(5) 0.6856(3) 0.7360(2) 0.0324(11) Uani 1 1 d . A .
H12 H 0.5468 0.7147 0.7329 0.039 Uiso 1 1 calc R . .
C13 C 0.7544(6) 0.5696(3) 0.6294(3) 0.0406(13) Uani 1 1 d . . .
H13A H 0.6789 0.5390 0.5996 0.049 Uiso 1 1 calc R A .
H13B H 0.8144 0.5398 0.6403 0.049 Uiso 1 1 calc R . .
C14 C 0.8140(6) 0.6252(3) 0.6008(2) 0.0343(12) Uani 1 1 d . A .
C1A C 0.5330(5) 0.6494(3) 0.4286(2) 0.0340(12) Uani 1 1 d . . .
C2A C 0.4542(6) 0.6247(3) 0.3679(3) 0.0486(15) Uani 1 1 d . . .
H2A H 0.4908 0.6200 0.3350 0.058 Uiso 1 1 calc R . .
C3A C 0.3238(6) 0.6076(4) 0.3565(3) 0.0537(17) Uani 1 1 d . . .
H3A H 0.2730 0.5915 0.3162 0.064 Uiso 1 1 calc R . .
C4A C 0.2692(6) 0.6141(3) 0.4043(3) 0.0485(15) Uani 1 1 d . . .
H4A H 0.1811 0.6033 0.3965 0.058 Uiso 1 1 calc R . .
C5A C 0.3444(6) 0.6368(3) 0.4644(3) 0.0508(16) Uani 1 1 d . . .
H5A H 0.3070 0.6403 0.4970 0.061 Uiso 1 1 calc R . .
C6A C 0.4746(6) 0.6540(3) 0.4759(3) 0.0446(14) Uani 1 1 d . . .
H6A1 H 0.5244 0.6691 0.5165 0.054 Uiso 1 1 calc R . .
C1B C 0.7618(5) 0.5895(3) 0.4321(2) 0.0346(12) Uani 1 1 d . . .
C2B C 0.8906(6) 0.5916(3) 0.4533(3) 0.0423(13) Uani 1 1 d . . .
H2B H 0.9449 0.6346 0.4767 0.051 Uiso 1 1 calc R . .
C3B C 0.9390(7) 0.5306(4) 0.4400(3) 0.0524(16) Uani 1 1 d . . .
H3B H 1.0258 0.5325 0.4538 0.063 Uiso 1 1 calc R . .
C4B C 0.8580(8) 0.4667(4) 0.4061(3) 0.063(2) Uani 1 1 d . . .
H4B H 0.8907 0.4256 0.3968 0.076 Uiso 1 1 calc R . .
C5B C 0.7307(8) 0.4633(4) 0.3862(4) 0.067(2) Uani 1 1 d . . .
H5B H 0.6765 0.4198 0.3643 0.080 Uiso 1 1 calc R . .
C6B C 0.6818(6) 0.5252(3) 0.3987(3) 0.0491(15) Uani 1 1 d . . .
H6B1 H 0.5951 0.5231 0.3844 0.059 Uiso 1 1 calc R . .
C1C C 0.7278(6) 0.7058(3) 0.3777(2) 0.0372(12) Uani 1 1 d . . .
C2C C 0.8197(6) 0.6864(3) 0.3488(3) 0.0460(15) Uani 1 1 d . . .
H2C H 0.8706 0.6563 0.3629 0.055 Uiso 1 1 calc R . .
C3C C 0.8360(9) 0.7115(4) 0.2989(3) 0.067(2) Uani 1 1 d . . .
H3C H 0.8994 0.6992 0.2805 0.080 Uiso 1 1 calc R . .
C4C C 0.7603(11) 0.7541(5) 0.2767(4) 0.086(3) Uani 1 1 d . . .
H4C H 0.7694 0.7690 0.2421 0.103 Uiso 1 1 calc R . .
C5C C 0.6703(10) 0.7749(4) 0.3055(4) 0.080(3) Uani 1 1 d . . .
H5C H 0.6207 0.8054 0.2912 0.096 Uiso 1 1 calc R . .
C6C C 0.6530(8) 0.7511(4) 0.3554(3) 0.0578(18) Uani 1 1 d . . .
H6C H 0.5913 0.7652 0.3743 0.069 Uiso 1 1 calc R . .
C1D C 0.7285(5) 0.8845(3) 0.4888(2) 0.0349(12) Uani 1 1 d . . .
C2D C 0.7502(7) 0.9492(4) 0.4720(3) 0.0512(16) Uani 1 1 d . . .
H2D H 0.8328 0.9725 0.4765 0.061 Uiso 1 1 calc R . .
C3D C 0.6478(8) 0.9778(4) 0.4488(4) 0.066(2) Uani 1 1 d . . .
H3D H 0.6617 1.0198 0.4366 0.080 Uiso 1 1 calc R . .
C4D C 0.5271(8) 0.9448(5) 0.4436(3) 0.070(2) Uani 1 1 d . . .
H4D H 0.4591 0.9641 0.4272 0.084 Uiso 1 1 calc R . .
C5D C 0.5042(7) 0.8830(4) 0.4624(4) 0.0620(19) Uani 1 1 d . . .
H5D H 0.4215 0.8616 0.4599 0.074 Uiso 1 1 calc R . .
C6D C 0.6052(6) 0.8532(3) 0.4848(3) 0.0462(14) Uani 1 1 d . . .
H6D H 0.5901 0.8115 0.4974 0.055 Uiso 1 1 calc R . .
C1E C 0.9625(5) 0.8340(3) 0.4686(2) 0.0309(11) Uani 1 1 d . . .
C2E C 0.9621(6) 0.8650(3) 0.4204(3) 0.0390(13) Uani 1 1 d . . .
H2E H 0.9037 0.8934 0.4109 0.047 Uiso 1 1 calc R . .
C3E C 1.0491(7) 0.8537(3) 0.3860(3) 0.0503(16) Uani 1 1 d . . .
H3E H 1.0475 0.8739 0.3531 0.060 Uiso 1 1 calc R . .
C4E C 1.1371(6) 0.8132(4) 0.4002(3) 0.0499(15) Uani 1 1 d . . .
H4E H 1.1950 0.8060 0.3768 0.060 Uiso 1 1 calc R . .
C5E C 1.1403(6) 0.7828(3) 0.4491(3) 0.0446(14) Uani 1 1 d . . .
H5E H 1.2015 0.7563 0.4593 0.053 Uiso 1 1 calc R . .
C6E C 1.0530(5) 0.7921(3) 0.4824(3) 0.0366(12) Uani 1 1 d . . .
H6E H 1.0536 0.7704 0.5144 0.044 Uiso 1 1 calc R . .
C1F C 0.9537(5) 0.9147(3) 0.5874(2) 0.0352(12) Uani 1 1 d . . .
C2F C 1.0844(6) 0.9279(3) 0.6037(3) 0.0429(14) Uani 1 1 d . . .
H2F H 1.1270 0.9030 0.5784 0.051 Uiso 1 1 calc R . .
C3F C 1.1530(7) 0.9783(4) 0.6581(3) 0.0565(17) Uani 1 1 d . . .
H3F H 1.2415 0.9877 0.6685 0.068 Uiso 1 1 calc R . .
C4F C 1.0915(8) 1.0143(3) 0.6963(3) 0.061(2) Uani 1 1 d . . .
H4F H 1.1378 1.0475 0.7329 0.073 Uiso 1 1 calc R . .
C5F C 0.9621(8) 1.0012(3) 0.6806(3) 0.0576(18) Uani 1 1 d . . .
H5F H 0.9202 1.0255 0.7068 0.069 Uiso 1 1 calc R . .
C6F C 0.8915(7) 0.9517(3) 0.6258(3) 0.0445(14) Uani 1 1 d . . .
H6F H 0.8031 0.9436 0.6150 0.053 Uiso 1 1 calc R . .
C1G C 0.5053(5) 0.5724(3) 0.8420(2) 0.0299(11) Uani 1 1 d . . .
C2G C 0.4183(6) 0.5301(3) 0.7883(3) 0.0457(14) Uani 1 1 d . . .
H2G H 0.3503 0.5475 0.7691 0.055 Uiso 1 1 calc R . .
C3G C 0.4335(7) 0.4618(4) 0.7636(3) 0.0616(19) Uani 1 1 d . . .
H3G H 0.3749 0.4335 0.7277 0.074 Uiso 1 1 calc R . .
C4G C 0.5321(7) 0.4352(3) 0.7907(3) 0.0549(17) Uani 1 1 d . . .
H4G H 0.5397 0.3888 0.7736 0.066 Uiso 1 1 calc R . .
C5G C 0.6209(6) 0.4768(3) 0.8434(3) 0.0454(14) Uani 1 1 d . . .
H5G H 0.6898 0.4592 0.8614 0.054 Uiso 1 1 calc R . .
C6G C 0.6068(6) 0.5453(3) 0.8695(3) 0.0385(13) Uani 1 1 d . . .
H6G H 0.6656 0.5732 0.9055 0.046 Uiso 1 1 calc R . .
C1H C 0.3300(5) 0.6692(3) 0.8484(3) 0.0369(12) Uani 1 1 d . . .
C2H C 0.3032(6) 0.6791(4) 0.7886(3) 0.0512(16) Uani 1 1 d . . .
H2H H 0.3661 0.6796 0.7678 0.061 Uiso 1 1 calc R . .
C3H C 0.1831(6) 0.6881(4) 0.7605(3) 0.0576(18) Uani 1 1 d . . .
H3H H 0.1651 0.6938 0.7208 0.069 Uiso 1 1 calc R . .
C4H C 0.0914(6) 0.6886(4) 0.7921(4) 0.0590(18) Uani 1 1 d . . .
H4H H 0.0114 0.6955 0.7737 0.071 Uiso 1 1 calc R . .
C5H C 0.1168(6) 0.6792(4) 0.8508(3) 0.0529(16) Uani 1 1 d . . .
H5H H 0.0539 0.6800 0.8717 0.063 Uiso 1 1 calc R . .
C6H C 0.2350(5) 0.6683(3) 0.8789(3) 0.0415(13) Uani 1 1 d . . .
H6H H 0.2505 0.6606 0.9179 0.050 Uiso 1 1 calc R . .
C1I C 0.5114(5) 0.6513(3) 0.9585(2) 0.0322(11) Uani 1 1 d . . .
C2I C 0.6197(5) 0.6883(3) 1.0046(2) 0.0379(12) Uani 1 1 d . . .
H2I H 0.6774 0.7224 0.9968 0.045 Uiso 1 1 calc R . .
C3I C 0.6432(7) 0.6751(4) 1.0625(3) 0.0525(16) Uani 1 1 d . . .
H3I H 0.7162 0.6999 1.0933 0.063 Uiso 1 1 calc R . .
C4I C 0.5561(7) 0.6245(4) 1.0735(3) 0.0595(19) Uani 1 1 d . . .
H4I H 0.5693 0.6165 1.1125 0.071 Uiso 1 1 calc R . .
C5I C 0.4493(7) 0.5855(4) 1.0272(3) 0.0606(19) Uani 1 1 d . . .
H5I H 0.3933 0.5502 1.0346 0.073 Uiso 1 1 calc R . .
C6I C 0.4264(6) 0.5992(4) 0.9702(3) 0.0481(15) Uani 1 1 d . . .
H6I H 0.3541 0.5737 0.9393 0.058 Uiso 1 1 calc R . .
C1J C 0.4632(3) 0.88244(18) 0.88630(14) 0.030(2) Uani 0.50 1 d PG A -1
C2J C 0.4426(4) 0.8706(2) 0.82294(14) 0.039(3) Uani 0.50 1 d PG A -1
H2J H 0.4840 0.8393 0.8020 0.046 Uiso 0.50 1 calc PR A -1
C3J C 0.3603(4) 0.9053(3) 0.79090(17) 0.046(3) Uani 0.50 1 d PG A -1
H3J H 0.3465 0.8974 0.7485 0.056 Uiso 0.50 1 calc PR A -1
C4J C 0.2985(4) 0.9520(3) 0.8222(2) 0.044(3) Uani 0.50 1 d PG A -1
H4J H 0.2434 0.9753 0.8008 0.052 Uiso 0.50 1 calc PR A -1
C5J C 0.3190(4) 0.9639(2) 0.8856(2) 0.047(3) Uani 0.50 1 d PG A -1
H5J H 0.2777 0.9951 0.9065 0.056 Uiso 0.50 1 calc PR A -1
C6J C 0.4014(3) 0.92910(19) 0.91761(18) 0.038(2) Uani 0.50 1 d PG A -1
H6J H 0.4151 0.9370 0.9600 0.045 Uiso 0.50 1 calc PR A -1
C1K C 0.5167(4) 0.83132(18) 0.99532(17) 0.035(3) Uani 0.50 1 d PG A -1
C2K C 0.3860(4) 0.8088(2) 0.9837(2) 0.043(4) Uani 0.50 1 d PG A -1
H2K H 0.3339 0.7999 0.9439 0.052 Uiso 0.50 1 calc PR A -1
C3K C 0.3332(4) 0.7997(3) 1.0314(2) 0.041(4) Uani 0.50 1 d PG A -1
H3K H 0.2457 0.7847 1.0236 0.049 Uiso 0.50 1 calc PR A -1
C4K C 0.4111(5) 0.8131(3) 1.0908(2) 0.069(5) Uani 0.50 1 d PG A -1
H4K H 0.3758 0.8070 1.1227 0.082 Uiso 0.50 1 calc PR A -1
C5K C 0.5418(5) 0.8356(3) 1.10243(19) 0.058(4) Uani 0.50 1 d PG A -1
H5K H 0.5940 0.8446 1.1422 0.070 Uiso 0.50 1 calc PR A -1
C6K C 0.5947(4) 0.8447(2) 1.05470(16) 0.043(3) Uani 0.50 1 d PG A -1
H6K H 0.6821 0.8598 1.0625 0.052 Uiso 0.50 1 calc PR A -1
C1L C 0.7199(3) 0.91022(19) 0.96143(14) 0.032(2) Uani 0.50 1 d PG A -1
C2L C 0.8294(3) 0.8910(2) 0.99089(18) 0.037(2) Uani 0.50 1 d PG A -1
H2L H 0.8274 0.8442 0.9935 0.044 Uiso 0.50 1 calc PR A -1
C3L C 0.9419(3) 0.9419(3) 1.0165(2) 0.045(3) Uani 0.50 1 d PG A -1
H3L H 1.0151 0.9291 1.0362 0.054 Uiso 0.50 1 calc PR A -1
C4L C 0.9449(3) 1.0120(3) 1.0126(2) 0.051(3) Uani 0.50 1 d PG A -1
H4L H 1.0202 1.0460 1.0297 0.062 Uiso 0.50 1 calc PR A -1
C5L C 0.8355(4) 1.0312(2) 0.9831(2) 0.049(3) Uani 0.50 1 d PG A -1
H5L H 0.8375 1.0780 0.9805 0.059 Uiso 0.50 1 calc PR A -1
C6L C 0.7230(3) 0.98028(19) 0.95755(16) 0.040(3) Uani 0.50 1 d PG A -1
H6L H 0.6498 0.9931 0.9378 0.048 Uiso 0.50 1 calc PR A -1
C11J C 0.6019(4) 0.9139(2) 0.89351(16) 0.043(3) Uani 0.50 1 d PG A -2
C12J C 0.6802(5) 0.9813(2) 0.9187(2) 0.056(3) Uani 0.50 1 d PGU A -2
H12J H 0.7343 0.9926 0.9582 0.067 Uiso 0.50 1 calc PR A -2
C13J C 0.6778(6) 1.0319(3) 0.8848(3) 0.092(6) Uani 0.50 1 d PGU A -2
H13J H 0.7302 1.0770 0.9017 0.111 Uiso 0.50 1 calc PR A -2
C14J C 0.5970(7) 1.0150(4) 0.8257(3) 0.111(8) Uani 0.50 1 d PGU A -2
H14J H 0.5953 1.0488 0.8031 0.133 Uiso 0.50 1 calc PR A -2
C15J C 0.5186(7) 0.9475(4) 0.8005(2) 0.091(6) Uani 0.50 1 d PGU A -2
H15J H 0.4646 0.9362 0.7610 0.109 Uiso 0.50 1 calc PR A -2
C16J C 0.5211(5) 0.8970(3) 0.83443(17) 0.060(4) Uani 0.50 1 d PGU A -2
H16J H 0.4687 0.8519 0.8176 0.072 Uiso 0.50 1 calc PR A -2
C11K C 0.7182(3) 0.8826(2) 1.00806(16) 0.034(2) Uani 0.50 1 d PG A -2
C12K C 0.8288(4) 0.8556(3) 1.0183(2) 0.037(2) Uani 0.50 1 d PG A -2
H12K H 0.8437 0.8219 0.9869 0.045 Uiso 0.50 1 calc PR A -2
C13K C 0.9172(4) 0.8791(3) 1.0756(2) 0.049(3) Uani 0.50 1 d PG A -2
H13K H 0.9912 0.8611 1.0825 0.059 Uiso 0.50 1 calc PR A -2
C14K C 0.8949(4) 0.9296(3) 1.1227(2) 0.056(4) Uani 0.50 1 d PG A -2
H14K H 0.9540 0.9453 1.1610 0.068 Uiso 0.50 1 calc PR A -2
C15K C 0.7843(5) 0.9565(3) 1.11238(16) 0.053(3) Uani 0.50 1 d PG A -2
H15K H 0.7694 0.9903 1.1438 0.064 Uiso 0.50 1 calc PR A -2
C16K C 0.6959(4) 0.9330(2) 1.05509(15) 0.048(3) Uani 0.50 1 d PG A -2
H16K H 0.6219 0.9511 1.0482 0.057 Uiso 0.50 1 calc PR A -2
C11L C 0.4459(3) 0.8390(2) 0.95616(19) 0.039(3) Uani 0.50 1 d PG A -2
C12L C 0.4337(4) 0.8123(2) 1.0060(2) 0.038(3) Uani 0.50 1 d PG A -2
H12L H 0.5025 0.7987 1.0290 0.045 Uiso 0.50 1 calc PR A -2
C13L C 0.3187(4) 0.8059(3) 1.0216(3) 0.085(8) Uani 0.50 1 d PG A -2
H13L H 0.3105 0.7880 1.0550 0.102 Uiso 0.50 1 calc PR A -2
C14L C 0.2159(4) 0.8261(4) 0.9873(3) 0.072(5) Uani 0.50 1 d PG A -2
H14L H 0.1389 0.8218 0.9977 0.086 Uiso 0.50 1 calc PR A -2
C15L C 0.2281(3) 0.8528(3) 0.9374(3) 0.072(5) Uani 0.50 1 d PG A -2
H15L H 0.1593 0.8664 0.9145 0.087 Uiso 0.50 1 calc PR A -2
C16L C 0.3431(3) 0.8592(3) 0.9219(2) 0.055(3) Uani 0.50 1 d PG A -2
H16L H 0.3513 0.8771 0.8885 0.066 Uiso 0.50 1 calc PR A -2
F1 F 0.4775(5) 0.8205(3) 0.6803(3) 0.1049(13) Uani 1 1 d D B .
F2 F 0.2325(5) 0.7317(3) 0.5767(3) 0.1049(13) Uani 1 1 d D B .
P5 P 0.35471(17) 0.77900(12) 0.62875(9) 0.0612(5) Uani 1 1 d D . .
F3 F 0.3162(15) 0.7318(7) 0.6700(6) 0.122(4) Uani 0.50 1 d PD B 1
F4 F 0.3786(14) 0.8087(8) 0.5737(5) 0.122(4) Uani 0.50 1 d PD B 1
F5 F 0.4326(12) 0.7192(7) 0.6073(5) 0.118(4) Uani 0.50 1 d PD B 1
F6 F 0.2622(10) 0.8248(7) 0.6402(5) 0.118(4) Uani 0.50 1 d PD B 1
F3B F 0.4379(13) 0.7614(9) 0.5863(6) 0.137(5) Uani 0.50 1 d PD B 2
F4B F 0.2881(12) 0.8092(8) 0.6820(5) 0.137(5) Uani 0.50 1 d PD B 2
F5B F 0.3615(14) 0.7126(7) 0.6526(8) 0.126(4) Uani 0.50 1 d PD B 2
F6B F 0.3562(12) 0.8556(5) 0.6158(7) 0.126(4) Uani 0.50 1 d PD B 2
C1S C 0.9513(11) 0.5451(9) 0.1944(5) 0.138(6) Uani 1 1 d . . .
H1S H 1.0024 0.5940 0.2086 0.165 Uiso 1 1 calc R . .
Cl1A Cl 1.0453(3) 0.50482(19) 0.15537(17) 0.1252(12) Uani 1 1 d . . .
Cl1B Cl 0.9553(2) 0.52824(16) 0.26443(11) 0.0925(7) Uani 1 1 d . . .
Cl1C Cl 0.8187(3) 0.56102(17) 0.15569(12) 0.1005(8) Uani 1 1 d . . .
C2S C 0.9842(8) 0.6424(4) 0.0265(3) 0.064(2) Uani 1 1 d . . .
H2S H 0.9776 0.6677 0.0669 0.076 Uiso 1 1 calc R . .
Cl2A Cl 1.1420(2) 0.63283(16) 0.03278(14) 0.1051(9) Uani 1 1 d . . .
Cl2C Cl 0.9395(2) 0.69331(11) -0.02640(10) 0.0710(5) Uani 1 1 d . . .
Cl2B Cl 0.88144(18) 0.55895(11) 0.00276(10) 0.0678(5) Uani 1 1 d . . .
P6A P 0.9807(4) 0.83020(19) 1.15852(16) 0.0531(8) Uani 0.50 1 d PD C -1
F7A F 1.0729(17) 0.8523(9) 1.2258(6) 0.097(5) Uani 0.50 1 d PD C -1
F8A F 0.9675(17) 0.7495(6) 1.1587(6) 0.100(5) Uani 0.50 1 d PD C -1
F9A F 0.8883(9) 0.8034(6) 1.0916(4) 0.088(3) Uani 0.50 1 d PD C -1
F10A F 0.9901(13) 0.9109(5) 1.1561(5) 0.100(3) Uani 0.50 1 d PD C -1
F11A F 0.8628(11) 0.8374(7) 1.1856(6) 0.113(4) Uani 0.50 1 d PD C -1
F12A F 1.0955(11) 0.8246(8) 1.1296(6) 0.105(4) Uani 0.50 1 d PD C -1
S6B S 1.1095(6) 0.7680(3) 1.1976(2) 0.100(2) Uani 0.50 1 d PD D -2
O7B O 1.106(2) 0.8279(10) 1.2452(9) 0.101(6) Uani 0.50 1 d P D -2
O8B O 1.1486(15) 0.7895(8) 1.1484(6) 0.087(4) Uani 0.50 1 d P D -2
O9B O 0.9931(13) 0.7188(9) 1.1730(7) 0.083(4) Uani 0.50 1 d P D -2
F3S F 1.2350(14) 0.6806(6) 1.1980(7) 0.140(5) Uani 0.50 1 d PDU D -2
F2S F 1.1687(15) 0.7085(6) 1.2712(6) 0.135(5) Uani 0.50 1 d PDU D -2
F1S F 1.3214(12) 0.7814(9) 1.2581(9) 0.199(8) Uani 0.50 1 d PDU D -2
C5S C 1.2203(18) 0.7313(10) 1.2339(9) 0.120 Uiso 0.50 1 d PD D -2
C3S C 1.3658(12) 0.9498(7) 1.2499(5) 0.033(3) Uiso 0.35 1 d PD E -1
H3S H 1.3040 0.9086 1.2501 0.039 Uiso 0.35 1 calc PR E -1
Cl3A Cl 1.3865(7) 1.0187(3) 1.3166(2) 0.0794(19) Uani 0.35 1 d PD E -1
Cl3B Cl 1.5124(4) 0.9252(2) 1.2507(2) 0.0439(9) Uani 0.35 1 d PD E -1
Cl3C Cl 1.3104(5) 0.9785(3) 1.1843(2) 0.0633(14) Uani 0.35 1 d PD E -1
C4S C 1.315(4) 0.7814(13) 1.2251(13) 0.100 Uiso 0.15 1 d PD F -3
H4S H 1.2358 0.7902 1.2016 0.120 Uiso 0.15 1 calc PR F -3
Cl4C Cl 1.2867(19) 0.7128(10) 1.2595(9) 0.100 Uiso 0.15 1 d PD F -3
Cl4B Cl 1.3964(18) 0.8557(9) 1.2868(8) 0.100 Uiso 0.15 1 d PD F -3
Cl4A Cl 1.4157(17) 0.7607(9) 1.1790(8) 0.100 Uiso 0.15 1 d PD F -3

loop_
_atom_site_aniso_label
_atom_site_aniso_U_11
_atom_site_aniso_U_22
_atom_site_aniso_U_33
_atom_site_aniso_U_23
_atom_site_aniso_U_13
_atom_site_aniso_U_12
Pt1 0.03037(11) 0.02575(11) 0.02155(10) 0.00810(8) 0.00842(8) 0.00684(8)
Pt2 0.03377(12) 0.02859(11) 0.02490(11) 0.00965(8) 0.01365(8) 0.00913(8)
P1 0.0384(7) 0.0277(7) 0.0234(6) 0.0063(5) 0.0091(5) 0.0083(5)
P2 0.0322(7) 0.0269(6) 0.0270(6) 0.0098(5) 0.0103(5) 0.0074(5)
P3 0.0276(6) 0.0346(7) 0.0250(6) 0.0096(5) 0.0107(5) 0.0059(5)
P4 0.0452(8) 0.0304(7) 0.0288(7) 0.0075(6) 0.0163(6) 0.0111(6)
N1 0.032(2) 0.028(2) 0.021(2) 0.0088(17) 0.0095(17) 0.0042(17)
N2 0.030(2) 0.028(2) 0.026(2) 0.0093(17) 0.0135(17) 0.0064(17)
O1 0.066(3) 0.031(2) 0.046(2) 0.0140(18) 0.034(2) 0.0043(19)
O2 0.056(3) 0.054(3) 0.060(3) 0.018(2) 0.030(2) 0.006(2)
O3 0.042(2) 0.0270(18) 0.0280(18) 0.0120(15) 0.0115(16) 0.0058(15)
O4 0.044(3) 0.057(3) 0.060(3) 0.023(2) 0.018(2) 0.024(2)
C1 0.031(3) 0.043(3) 0.031(3) 0.015(2) 0.011(2) 0.006(2)
C2 0.035(3) 0.051(4) 0.030(3) 0.017(3) 0.001(2) -0.006(3)
C3 0.049(3) 0.034(3) 0.025(3) 0.005(2) 0.011(2) -0.013(2)
C4 0.046(3) 0.035(3) 0.036(3) 0.005(2) 0.022(3) 0.001(2)
C5 0.032(3) 0.035(3) 0.031(3) 0.010(2) 0.013(2) 0.004(2)
C6 0.079(5) 0.051(4) 0.030(3) 0.001(3) 0.022(3) -0.029(3)
C7 0.075(5) 0.029(3) 0.030(3) -0.001(2) 0.030(3) -0.007(3)
C8 0.031(3) 0.035(3) 0.029(3) 0.014(2) 0.008(2) 0.007(2)
C9 0.036(3) 0.033(3) 0.036(3) 0.015(2) 0.014(2) 0.015(2)
C10 0.038(3) 0.021(2) 0.033(3) 0.010(2) 0.015(2) 0.004(2)
C11 0.037(3) 0.037(3) 0.027(3) 0.015(2) 0.010(2) 0.010(2)
C12 0.034(3) 0.040(3) 0.031(3) 0.017(2) 0.013(2) 0.017(2)
C13 0.069(4) 0.028(3) 0.037(3) 0.015(2) 0.026(3) 0.019(3)
C14 0.056(4) 0.028(3) 0.026(3) 0.007(2) 0.019(2) 0.020(2)
C1A 0.040(3) 0.028(3) 0.032(3) 0.005(2) 0.006(2) 0.011(2)
C2A 0.050(4) 0.054(4) 0.033(3) 0.005(3) 0.003(3) 0.005(3)
C3A 0.050(4) 0.051(4) 0.048(4) 0.010(3) -0.006(3) 0.007(3)
C4A 0.037(3) 0.037(3) 0.063(4) 0.007(3) 0.004(3) 0.007(3)
C5A 0.043(3) 0.048(4) 0.059(4) 0.006(3) 0.018(3) 0.007(3)
C6A 0.043(3) 0.050(4) 0.037(3) 0.008(3) 0.008(3) 0.008(3)
C1B 0.048(3) 0.033(3) 0.027(3) 0.010(2) 0.014(2) 0.011(2)
C2B 0.047(3) 0.046(3) 0.041(3) 0.016(3) 0.018(3) 0.014(3)
C3B 0.056(4) 0.065(4) 0.049(4) 0.021(3) 0.021(3) 0.031(3)
C4B 0.092(6) 0.053(4) 0.057(4) 0.016(3) 0.025(4) 0.044(4)
C5B 0.079(5) 0.037(4) 0.071(5) 0.001(3) 0.002(4) 0.019(3)
C6B 0.053(4) 0.033(3) 0.056(4) 0.006(3) 0.008(3) 0.014(3)
C1C 0.056(3) 0.029(3) 0.021(2) 0.005(2) 0.007(2) 0.001(2)
C2C 0.061(4) 0.041(3) 0.032(3) 0.006(3) 0.016(3) 0.000(3)
C3C 0.099(6) 0.054(4) 0.043(4) 0.007(3) 0.032(4) -0.009(4)
C4C 0.152(9) 0.064(5) 0.035(4) 0.018(4) 0.027(5) -0.006(6)
C5C 0.129(8) 0.061(5) 0.050(4) 0.028(4) 0.007(5) 0.022(5)
C6C 0.091(5) 0.047(4) 0.037(3) 0.014(3) 0.011(3) 0.021(4)
C1D 0.041(3) 0.036(3) 0.033(3) 0.010(2) 0.012(2) 0.018(2)
C2D 0.064(4) 0.049(4) 0.060(4) 0.027(3) 0.032(3) 0.028(3)
C3D 0.092(6) 0.070(5) 0.072(5) 0.044(4) 0.044(4) 0.051(5)
C4D 0.074(5) 0.094(6) 0.054(4) 0.024(4) 0.013(4) 0.057(5)
C5D 0.045(4) 0.067(5) 0.069(5) 0.007(4) 0.008(3) 0.023(3)
C6D 0.043(3) 0.044(3) 0.052(4) 0.008(3) 0.013(3) 0.018(3)
C1E 0.033(3) 0.030(3) 0.032(3) 0.009(2) 0.012(2) 0.004(2)
C2E 0.052(3) 0.036(3) 0.036(3) 0.015(2) 0.018(3) 0.013(3)
C3E 0.066(4) 0.051(4) 0.044(3) 0.021(3) 0.029(3) 0.010(3)
C4E 0.048(4) 0.059(4) 0.050(4) 0.014(3) 0.028(3) 0.012(3)
C5E 0.041(3) 0.051(4) 0.044(3) 0.007(3) 0.017(3) 0.018(3)
C6E 0.036(3) 0.043(3) 0.033(3) 0.013(2) 0.010(2) 0.008(2)
C1F 0.049(3) 0.027(3) 0.030(3) 0.014(2) 0.010(2) 0.005(2)
C2F 0.047(3) 0.042(3) 0.034(3) 0.007(3) 0.009(3) -0.001(3)
C3F 0.061(4) 0.050(4) 0.043(4) 0.010(3) 0.000(3) -0.008(3)
C4F 0.095(6) 0.036(3) 0.037(3) 0.006(3) 0.003(4) -0.006(4)
C5F 0.093(6) 0.040(4) 0.040(3) 0.008(3) 0.018(4) 0.017(4)
C6F 0.066(4) 0.034(3) 0.037(3) 0.009(3) 0.018(3) 0.015(3)
C1G 0.032(3) 0.031(3) 0.028(3) 0.008(2) 0.013(2) 0.003(2)
C2G 0.040(3) 0.056(4) 0.033(3) 0.001(3) 0.005(2) 0.007(3)
C3G 0.066(5) 0.060(4) 0.041(4) -0.010(3) 0.011(3) 0.001(4)
C4G 0.088(5) 0.035(3) 0.045(4) 0.003(3) 0.032(4) 0.013(3)
C5G 0.065(4) 0.041(3) 0.044(3) 0.021(3) 0.027(3) 0.021(3)
C6G 0.046(3) 0.034(3) 0.034(3) 0.010(2) 0.009(2) 0.005(2)
C1H 0.033(3) 0.041(3) 0.038(3) 0.011(2) 0.009(2) 0.010(2)
C2H 0.039(3) 0.083(5) 0.043(3) 0.028(3) 0.016(3) 0.023(3)
C3H 0.044(4) 0.084(5) 0.051(4) 0.032(4) 0.007(3) 0.021(3)
C4H 0.029(3) 0.069(5) 0.081(5) 0.028(4) 0.008(3) 0.014(3)
C5H 0.035(3) 0.061(4) 0.068(4) 0.015(3) 0.023(3) 0.014(3)
C6H 0.035(3) 0.051(4) 0.040(3) 0.010(3) 0.014(2) 0.009(3)
C1I 0.036(3) 0.039(3) 0.029(3) 0.014(2) 0.016(2) 0.013(2)
C2I 0.044(3) 0.043(3) 0.033(3) 0.015(2) 0.013(2) 0.017(3)
C3I 0.056(4) 0.071(5) 0.030(3) 0.014(3) 0.006(3) 0.020(3)
C4I 0.064(4) 0.093(6) 0.043(4) 0.038(4) 0.026(3) 0.033(4)
C5I 0.052(4) 0.092(6) 0.059(4) 0.049(4) 0.026(3) 0.016(4)
C6I 0.043(3) 0.064(4) 0.041(3) 0.021(3) 0.015(3) 0.008(3)
C1J 0.032(5) 0.025(5) 0.035(6) 0.011(4) 0.011(4) 0.005(4)
C2J 0.034(6) 0.044(7) 0.037(6) 0.007(5) 0.009(5) 0.012(5)
C3J 0.049(7) 0.051(7) 0.036(6) 0.015(6) 0.003(5) 0.012(6)
C4J 0.041(6) 0.044(7) 0.046(7) 0.015(5) 0.008(5) 0.011(5)
C5J 0.042(7) 0.034(6) 0.063(8) 0.004(6) 0.016(6) 0.013(5)
C6J 0.041(6) 0.033(6) 0.039(6) 0.004(5) 0.012(5) 0.012(5)
C1K 0.049(7) 0.026(5) 0.040(7) 0.005(5) 0.034(6) 0.005(5)
C2K 0.056(9) 0.036(7) 0.039(8) 0.005(6) 0.017(8) 0.013(6)
C3K 0.033(8) 0.029(9) 0.058(10) -0.003(8) 0.027(7) -0.005(7)
C4K 0.100(12) 0.050(8) 0.073(10) 0.011(7) 0.068(10) 0.004(8)
C5K 0.083(10) 0.064(9) 0.040(7) 0.018(6) 0.034(7) 0.017(8)
C6K 0.059(7) 0.042(7) 0.030(6) 0.001(5) 0.023(5) 0.008(6)
C1L 0.037(6) 0.033(6) 0.022(5) 0.002(4) 0.010(4) -0.002(4)
C2L 0.041(6) 0.033(6) 0.030(6) 0.003(5) 0.007(5) 0.004(5)
C3L 0.040(6) 0.056(8) 0.034(6) 0.011(5) 0.005(5) 0.006(6)
C4L 0.052(8) 0.046(7) 0.042(7) -0.006(6) 0.015(6) -0.016(6)
C5L 0.056(8) 0.034(6) 0.051(7) 0.004(5) 0.018(6) -0.007(5)
C6L 0.050(7) 0.031(6) 0.034(6) 0.001(5) 0.014(5) -0.002(5)
C11J 0.055(7) 0.035(6) 0.037(6) 0.006(5) 0.008(5) 0.013(5)
C12J 0.084(10) 0.031(6) 0.053(8) 0.009(6) 0.022(7) 0.011(6)
C13J 0.143(15) 0.037(8) 0.087(12) 0.019(8) 0.017(11) 0.002(9)
C14J 0.21(2) 0.044(9) 0.063(10) 0.026(8) -0.013(13) 0.022(12)
C15J 0.166(16) 0.064(10) 0.051(9) 0.029(8) 0.015(10) 0.048(11)
C16J 0.088(11) 0.043(8) 0.045(7) 0.010(6) 0.007(8) 0.023(7)
C11K 0.032(6) 0.039(6) 0.022(5) 0.003(4) 0.001(4) -0.005(5)
C12K 0.041(6) 0.036(6) 0.030(6) 0.009(5) 0.006(5) -0.003(5)
C13K 0.041(7) 0.053(8) 0.044(7) 0.019(6) -0.003(5) -0.008(6)
C14K 0.055(8) 0.071(9) 0.028(6) 0.012(6) -0.005(6) -0.011(7)
C15K 0.063(8) 0.047(7) 0.034(6) -0.008(5) 0.011(6) -0.008(6)
C16K 0.049(7) 0.044(7) 0.041(7) 0.003(5) 0.003(5) 0.005(6)
C11L 0.033(6) 0.033(6) 0.044(7) -0.004(5) 0.010(5) 0.008(5)
C12L 0.052(9) 0.036(7) 0.022(6) 0.000(5) 0.006(6) 0.015(6)
C13L 0.10(2) 0.080(19) 0.089(17) 0.015(15) 0.059(15) 0.011(16)
C14L 0.031(7) 0.054(9) 0.111(14) -0.016(9) 0.016(8) 0.007(6)
C15L 0.031(7) 0.069(10) 0.100(13) 0.006(9) -0.002(7) 0.013(7)
C16L 0.046(7) 0.052(8) 0.056(8) 0.006(6) 0.000(6) 0.010(6)
F1 0.063(2) 0.133(3) 0.104(3) 0.024(3) -0.001(2) 0.021(2)
F2 0.063(2) 0.133(3) 0.104(3) 0.024(3) -0.001(2) 0.021(2)
P5 0.0427(9) 0.0946(15) 0.0654(12) 0.0446(11) 0.0177(8) 0.0326(10)
F3 0.150(10) 0.145(9) 0.067(5) 0.053(6) 0.026(5) -0.013(7)
F4 0.150(10) 0.145(9) 0.067(5) 0.053(6) 0.026(5) -0.013(7)
F5 0.081(6) 0.167(9) 0.082(6) -0.018(6) -0.012(5) 0.087(6)
F6 0.081(6) 0.167(9) 0.082(6) -0.018(6) -0.012(5) 0.087(6)
F3B 0.096(7) 0.211(13) 0.086(7) -0.013(7) 0.054(6) 0.011(7)
F4B 0.096(7) 0.211(13) 0.086(7) -0.013(7) 0.054(6) 0.011(7)
F5B 0.095(7) 0.103(7) 0.193(12) 0.090(8) 0.005(7) 0.033(5)
F6B 0.095(7) 0.103(7) 0.193(12) 0.090(8) 0.005(7) 0.033(5)
C1S 0.102(8) 0.270(17) 0.078(7) 0.063(9) 0.034(6) 0.110(10)
Cl1A 0.132(2) 0.161(3) 0.165(3) 0.101(2) 0.107(2) 0.095(2)
Cl1B 0.0889(16) 0.127(2) 0.0772(14) 0.0472(14) 0.0209(12) 0.0415(15)
Cl1C 0.0975(17) 0.150(2) 0.0855(16) 0.0553(16) 0.0336(14) 0.0717(17)
C2S 0.085(5) 0.060(4) 0.041(4) 0.009(3) 0.022(4) -0.004(4)
Cl2A 0.0621(13) 0.123(2) 0.119(2) 0.0629(17) -0.0059(13) -0.0162(13)
Cl2C 0.0949(14) 0.0611(11) 0.0777(13) 0.0282(10) 0.0490(11) 0.0246(10)
Cl2B 0.0568(10) 0.0673(12) 0.0789(13) 0.0318(10) 0.0103(9) 0.0041(9)
P6A 0.059(2) 0.052(2) 0.0418(18) 0.0033(15) 0.0127(16) 0.0056(16)
F7A 0.116(10) 0.095(12) 0.048(8) -0.011(6) -0.012(6) 0.018(8)
F8A 0.166(14) 0.051(7) 0.067(8) 0.013(5) 0.015(8) 0.005(7)
F9A 0.081(6) 0.105(8) 0.058(5) 0.007(5) -0.001(5) 0.009(6)
F10A 0.147(10) 0.062(6) 0.091(8) 0.020(5) 0.030(7) 0.018(6)
F11A 0.106(9) 0.126(10) 0.124(10) 0.025(8) 0.075(8) 0.017(7)
F12A 0.085(8) 0.134(12) 0.105(10) 0.024(8) 0.047(7) 0.025(7)
S6B 0.120(4) 0.086(3) 0.071(3) -0.019(2) 0.060(3) -0.046(3)
O7B 0.144(19) 0.079(12) 0.068(12) -0.003(8) 0.039(11) 0.001(10)
O8B 0.108(11) 0.085(10) 0.082(9) 0.030(7) 0.058(9) 0.005(8)
O9B 0.067(8) 0.103(13) 0.065(8) 0.025(8) 0.009(6) -0.018(8)
F3S 0.176(13) 0.086(8) 0.219(15) 0.083(9) 0.100(12) 0.078(8)
F2S 0.201(14) 0.073(7) 0.111(9) 0.032(7) 0.011(9) -0.003(8)
F1S 0.099(10) 0.264(19) 0.33(2) 0.162(17) 0.117(12) 0.109(12)
Cl3A 0.137(5) 0.079(4) 0.050(3) 0.023(3) 0.039(3) 0.079(4)
Cl3B 0.039(2) 0.043(2) 0.051(2) 0.0101(18) 0.0118(18) 0.0187(17)
Cl3C 0.070(3) 0.068(3) 0.046(3) 0.021(2) -0.010(2) 0.027(3)

loop_
_atom_type_symbol
_atom_type_description
_atom_type_scat_dispersion_real
_atom_type_scat_dispersion_imag
_atom_type_scat_source
C C 0.0033 0.0016 'International Tables Vol C Tables 4.2.6.8 and 6.1.1.4'
H H 0.0000 0.0000 'International Tables Vol C Tables 4.2.6.8 and 6.1.1.4'
N N 0.0061 0.0033 'International Tables Vol C Tables 4.2.6.8 and 6.1.1.4'
O O 0.0106 0.0060 'International Tables Vol C Tables 4.2.6.8 and 6.1.1.4'
F F 0.0171 0.0103 'International Tables Vol C Tables 4.2.6.8 and 6.1.1.4'
P P 0.1023 0.0942 'International Tables Vol C Tables 4.2.6.8 and 6.1.1.4'
S S 0.1246 0.1234 'International Tables Vol C Tables 4.2.6.8 and 6.1.1.4'
Pt Pt -1.7033 8.3905 'International Tables Vol C Tables 4.2.6.8 and 6.1.1.4'
Cl Cl 0.1484 0.1585 'International Tables Vol C Tables 4.2.6.8 and 6.1.1.4'

loop_
_geom_angle_atom_site_label_1
_geom_angle_atom_site_label_2
_geom_angle_atom_site_label_3
_geom_angle
_geom_angle_site_symmetry_1
_geom_angle_site_symmetry_3
_geom_angle_publ_flag
N1 Pt1 O3 85.02(14) . . ?
N1 Pt1 P2 91.37(11) . . ?
O3 Pt1 P2 175.72(10) . . ?
N1 Pt1 P1 169.71(11) . . ?
O3 Pt1 P1 85.64(10) . . ?
P2 Pt1 P1 97.79(5) . . ?
O1 Pt2 N2 83.98(15) . . ?
O1 Pt2 P3 174.44(13) . . ?
N2 Pt2 P3 92.70(11) . . ?
O1 Pt2 P4 84.38(12) . . ?
N2 Pt2 P4 165.38(11) . . ?
P3 Pt2 P4 98.17(5) . . ?
C1A P1 C1B 106.8(3) . . ?
C1A P1 C1C 103.9(3) . . ?
C1B P1 C1C 103.4(2) . . ?
C1A P1 Pt1 110.15(18) . . ?
C1B P1 Pt1 110.42(18) . . ?
C1C P1 Pt1 121.10(18) . . ?
C1D P2 C1E 111.3(2) . . ?
C1D P2 C1F 103.1(3) . . ?
C1E P2 C1F 104.4(3) . . ?
C1D P2 Pt1 112.94(19) . . ?
C1E P2 Pt1 112.02(17) . . ?
C1F P2 Pt1 112.49(17) . . ?
C1H P3 C1I 110.7(3) . . ?
C1H P3 C1G 105.7(3) . . ?
C1I P3 C1G 99.1(2) . . ?
C1H P3 Pt2 109.51(19) . . ?
C1I P3 Pt2 117.66(18) . . ?
C1G P3 Pt2 113.20(16) . . ?
C1L P4 C11L 126.91(18) . . ?
C1L P4 C11J 62.22(18) . . ?
C11L P4 C11J 110.1(2) . . ?
C1L P4 C1K 108.84(18) . . ?
C11L P4 C1K 35.78(18) . . ?
C11J P4 C1K 133.91(19) . . ?
C1L P4 C1J 105.73(17) . . ?
C11L P4 C1J 67.05(18) . . ?
C11J P4 C1J 48.57(18) . . ?
C1K P4 C1J 101.33(17) . . ?
C1L P4 C11K 41.73(16) . . ?
C11L P4 C11K 103.48(18) . . ?
C11J P4 C11K 102.12(19) . . ?
C1K P4 C11K 72.54(17) . . ?
C1J P4 C11K 133.31(16) . . ?
C1L P4 Pt2 109.56(13) . . ?
C11L P4 Pt2 122.81(14) . . ?
C11J P4 Pt2 102.79(15) . . ?
C1K P4 Pt2 121.56(13) . . ?
C1J P4 Pt2 108.51(12) . . ?
C11K P4 Pt2 113.84(13) . . ?
C1 N1 C5 118.5(4) . . ?
C1 N1 Pt1 124.4(3) . . ?
C5 N1 Pt1 117.0(3) . . ?
C8 N2 C12 117.3(4) . . ?
C8 N2 Pt2 126.7(3) . . ?
C12 N2 Pt2 115.7(3) . . ?
C7 O1 Pt2 117.8(4) . . ?
C14 O3 Pt1 117.4(3) . . ?
N1 C1 C2 122.1(5) . . ?
C1 C2 C3 120.3(5) . . ?
C4 C3 C2 117.0(5) . . ?
C4 C3 C6 121.4(6) . . ?
C2 C3 C6 121.6(6) . . ?
C5 C4 C3 120.3(5) . . ?
N1 C5 C4 121.8(5) . . ?
C3 C6 C7 109.5(5) . . ?
O2 C7 O1 126.1(5) . . ?
O2 C7 C6 121.3(7) . . ?
O1 C7 C6 112.5(6) . . ?
N2 C8 C9 122.6(5) . . ?
C8 C9 C10 120.7(5) . . ?
C9 C10 C11 116.5(5) . . ?
C9 C10 C13 121.9(5) . . ?
C11 C10 C13 121.6(5) . . ?
C12 C11 C10 120.0(5) . . ?
N2 C12 C11 122.9(5) . . ?
C10 C13 C14 110.4(4) . . ?
O4 C14 O3 126.1(5) . . ?
O4 C14 C13 121.4(5) . . ?
O3 C14 C13 112.5(5) . . ?
C6A C1A C2A 117.4(5) . . ?
C6A C1A P1 121.8(4) . . ?
C2A C1A P1 120.8(5) . . ?
C3A C2A C1A 120.9(6) . . ?
C4A C3A C2A 120.1(6) . . ?
C3A C4A C5A 120.2(6) . . ?
C6A C5A C4A 119.8(6) . . ?
C5A C6A C1A 121.5(6) . . ?
C6B C1B C2B 119.2(5) . . ?
C6B C1B P1 121.7(5) . . ?
C2B C1B P1 118.8(4) . . ?
C3B C2B C1B 120.5(6) . . ?
C2B C3B C4B 119.7(6) . . ?
C5B C4B C3B 120.5(6) . . ?
C4B C5B C6B 119.9(7) . . ?
C1B C6B C5B 120.1(6) . . ?
C2C C1C C6C 118.4(6) . . ?
C2C C1C P1 120.8(5) . . ?
C6C C1C P1 120.8(5) . . ?
C3C C2C C1C 120.3(7) . . ?
C4C C3C C2C 120.6(8) . . ?
C3C C4C C5C 119.8(7) . . ?
C6C C5C C4C 120.6(8) . . ?
C5C C6C C1C 120.2(8) . . ?
C6D C1D C2D 118.8(5) . . ?
C6D C1D P2 119.6(4) . . ?
C2D C1D P2 121.5(5) . . ?
C3D C2D C1D 119.6(7) . . ?
C4D C3D C2D 120.5(7) . . ?
C3D C4D C5D 120.8(7) . . ?
C6D C5D C4D 119.4(7) . . ?
C1D C6D C5D 120.9(6) . . ?
C2E C1E C6E 118.9(5) . . ?
C2E C1E P2 125.7(4) . . ?
C6E C1E P2 115.4(4) . . ?
C1E C2E C3E 119.8(6) . . ?
C4E C3E C2E 120.7(6) . . ?
C3E C4E C5E 120.2(6) . . ?
C6E C5E C4E 119.8(6) . . ?
C5E C6E C1E 120.6(5) . . ?
C2F C1F C6F 119.4(5) . . ?
C2F C1F P2 121.9(4) . . ?
C6F C1F P2 118.6(5) . . ?
C1F C2F C3F 120.1(6) . . ?
C4F C3F C2F 120.5(7) . . ?
C5F C4F C3F 119.7(6) . . ?
C4F C5F C6F 120.7(7) . . ?
C1F C6F C5F 119.7(7) . . ?
C2G C1G C6G 119.1(5) . . ?
C2G C1G P3 123.5(4) . . ?
C6G C1G P3 117.3(4) . . ?
C3G C2G C1G 119.5(6) . . ?
C4G C3G C2G 121.4(6) . . ?
C3G C4G C5G 120.1(6) . . ?
C4G C5G C6G 119.5(6) . . ?
C5G C6G C1G 120.4(5) . . ?
C6H C1H C2H 119.1(5) . . ?
C6H C1H P3 124.7(4) . . ?
C2H C1H P3 116.1(4) . . ?
C3H C2H C1H 120.5(6) . . ?
C4H C3H C2H 119.4(6) . . ?
C3H C4H C5H 120.6(6) . . ?
C4H C5H C6H 120.7(6) . . ?
C5H C6H C1H 119.6(6) . . ?
C2I C1I C6I 119.4(5) . . ?
C2I C1I P3 120.0(4) . . ?
C6I C1I P3 120.1(4) . . ?
C1I C2I C3I 120.8(6) . . ?
C4I C3I C2I 118.9(6) . . ?
C3I C4I C5I 120.9(6) . . ?
C6I C5I C4I 119.8(6) . . ?
C5I C6I C1I 120.2(6) . . ?
C2J C1J C6J 120.0 . . ?
C2J C1J P4 121.01(10) . . ?
C6J C1J P4 118.70(10) . . ?
C3J C2J C1J 120.0 . . ?
C2J C3J C4J 120.0 . . ?
C5J C4J C3J 120.0 . . ?
C4J C5J C6J 120.0 . . ?
C5J C6J C1J 120.0 . . ?
C2K C1K C6K 120.0 . . ?
C2K C1K P4 120.01(11) . . ?
C6K C1K P4 119.99(11) . . ?
C3K C2K C1K 120.0 . . ?
C2K C3K C4K 120.0 . . ?
C3K C4K C5K 120.0 . . ?
C6K C5K C4K 120.0 . . ?
C5K C6K C1K 120.0 . . ?
C2L C1L C6L 120.0 . . ?
C2L C1L P4 116.08(12) . . ?
C6L C1L P4 123.93(12) . . ?
C3L C2L C1L 120.0 . . ?
C2L C3L C4L 120.0 . . ?
C5L C4L C3L 120.0 . . ?
C4L C5L C6L 120.0 . . ?
C1L C6L C5L 120.0 . . ?
C12J C11J C16J 120.0 . . ?
C12J C11J P4 125.94(11) . . ?
C16J C11J P4 113.98(11) . . ?
C13J C12J C11J 120.0 . . ?
C12J C13J C14J 120.0 . . ?
C13J C14J C15J 120.0 . . ?
C14J C15J C16J 120.0 . . ?
C15J C16J C11J 120.0 . . ?
C16K C11K C12K 120.0 . . ?
C16K C11K P4 119.07(11) . . ?
C12K C11K P4 120.60(11) . . ?
C13K C12K C11K 120.0 . . ?
C14K C13K C12K 120.0 . . ?
C13K C14K C15K 120.0 . . ?
C16K C15K C14K 120.0 . . ?
C11K C16K C15K 120.0 . . ?
C12L C11L C16L 120.0 . . ?
C12L C11L P4 121.59(13) . . ?
C16L C11L P4 118.32(13) . . ?
C11L C12L C13L 120.0 . . ?
C12L C13L C14L 120.0 . . ?
C15L C14L C13L 120.0 . . ?
C14L C15L C16L 120.0 . . ?
C15L C16L C11L 120.0 . . ?
F6 P5 F3B 141.2(7) . . ?
F6 P5 F5B 122.3(7) . . ?
F3B P5 F5B 94.6(6) . . ?
F6 P5 F3 92.9(6) . . ?
F3B P5 F3 124.5(7) . . ?
F5B P5 F3 29.9(6) . . ?
F6 P5 F1 102.0(5) . . ?
F3B P5 F1 88.2(7) . . ?
F5B P5 F1 90.0(7) . . ?
F3 P5 F1 91.6(6) . . ?
F6 P5 F4 93.0(6) . . ?
F3B P5 F4 48.2(6) . . ?
F5B P5 F4 140.4(7) . . ?
F3 P5 F4 165.4(8) . . ?
F1 P5 F4 100.2(6) . . ?
F6 P5 F6B 54.5(6) . . ?
F3B P5 F6B 90.9(6) . . ?
F5B P5 F6B 170.3(8) . . ?
F3 P5 F6B 143.9(7) . . ?
F1 P5 F6B 82.2(6) . . ?
F4 P5 F6B 47.7(6) . . ?
F6 P5 F2 81.3(5) . . ?
F3B P5 F2 90.5(7) . . ?
F5B P5 F2 86.4(7) . . ?
F3 P5 F2 86.1(6) . . ?
F1 P5 F2 176.1(4) . . ?
F4 P5 F2 81.6(6) . . ?
F6B P5 F2 101.6(6) . . ?
F6 P5 F5 169.4(7) . . ?
F3B P5 F5 39.2(6) . . ?
F5B P5 F5 55.5(6) . . ?
F3 P5 F5 85.4(6) . . ?
F1 P5 F5 88.5(5) . . ?
F4 P5 F5 86.4(5) . . ?
F6B P5 F5 129.6(7) . . ?
F2 P5 F5 88.2(5) . . ?
F6 P5 F4B 40.0(6) . . ?
F3B P5 F4B 169.4(8) . . ?
F5B P5 F4B 88.5(6) . . ?
F3 P5 F4B 59.3(6) . . ?
F1 P5 F4B 81.7(6) . . ?
F4 P5 F4B 130.6(7) . . ?
F6B P5 F4B 84.6(6) . . ?
F2 P5 F4B 99.8(6) . . ?
F5 P5 F4B 142.8(6) . . ?
Cl1C C1S Cl1A 119.1(7) . . ?
Cl1C C1S Cl1B 117.9(6) . . ?
Cl1A C1S Cl1B 115.6(7) . . ?
Cl2B C2S Cl2A 110.7(5) . . ?
Cl2B C2S Cl2C 109.8(4) . . ?
Cl2A C2S Cl2C 110.2(4) . . ?
F12A P6A F8A 89.6(9) . . ?
F12A P6A F9A 88.8(7) . . ?
F8A P6A F9A 86.8(7) . . ?
F12A P6A F11A 177.7(8) . . ?
F8A P6A F11A 92.0(8) . . ?
F9A P6A F11A 89.6(7) . . ?
F12A P6A F7A 91.2(10) . . ?
F8A P6A F7A 89.8(8) . . ?
F9A P6A F7A 176.6(8) . . ?
F11A P6A F7A 90.5(9) . . ?
F12A P6A F10A 90.7(8) . . ?
F8A P6A F10A 177.9(8) . . ?
F9A P6A F10A 91.2(6) . . ?
F11A P6A F10A 87.6(7) . . ?
F7A P6A F10A 92.2(8) . . ?
O9B S6B O8B 108.5(10) . . ?
O9B S6B O7B 113.4(13) . . ?
O8B S6B O7B 112.2(11) . . ?
O9B S6B C5S 110.7(10) . . ?
O8B S6B C5S 109.3(10) . . ?
O7B S6B C5S 102.5(11) . . ?
F3S C5S F2S 107.9(15) . . ?
F3S C5S F1S 113.8(16) . . ?
F2S C5S F1S 116.1(16) . . ?
F3S C5S S6B 109.2(15) . . ?
F2S C5S S6B 102.6(14) . . ?
F1S C5S S6B 106.5(14) . . ?
Cl3C C3S Cl3B 110.5(7) . . ?
Cl3C C3S Cl3A 110.4(7) . . ?
Cl3B C3S Cl3A 108.1(7) . . ?
Cl4A C4S Cl4C 108.9(18) . . ?
Cl4A C4S Cl4B 108.6(18) . . ?
Cl4C C4S Cl4B 104.3(17) . . ?

loop_
_geom_bond_atom_site_label_1
_geom_bond_atom_site_label_2
_geom_bond_distance
_geom_bond_site_symmetry_2
_geom_bond_publ_flag
Pt1 N1 2.077(4) . ?
Pt1 O3 2.078(3) . ?
Pt1 P2 2.2492(13) . ?
Pt1 P1 2.2740(13) . ?
Pt2 O1 2.058(4) . ?
Pt2 N2 2.103(4) . ?
Pt2 P3 2.2418(13) . ?
Pt2 P4 2.2779(14) . ?
P1 C1A 1.820(6) . ?
P1 C1B 1.822(5) . ?
P1 C1C 1.826(5) . ?
P2 C1D 1.808(5) . ?
P2 C1E 1.811(5) . ?
P2 C1F 1.833(6) . ?
P3 C1H 1.809(6) . ?
P3 C1I 1.817(5) . ?
P3 C1G 1.827(5) . ?
P4 C1L 1.712(4) . ?
P4 C11L 1.756(4) . ?
P4 C11J 1.808(4) . ?
P4 C1K 1.838(3) . ?
P4 C1J 1.887(4) . ?
P4 C11K 1.923(4) . ?
N1 C1 1.337(7) . ?
N1 C5 1.346(6) . ?
N2 C8 1.332(6) . ?
N2 C12 1.351(6) . ?
O1 C7 1.297(8) . ?
O2 C7 1.212(8) . ?
O3 C14 1.302(6) . ?
O4 C14 1.203(7) . ?
C1 C2 1.370(8) . ?
C2 C3 1.393(8) . ?
C3 C4 1.380(8) . ?
C3 C6 1.505(8) . ?
C4 C5 1.378(7) . ?
C6 C7 1.538(8) . ?
C8 C9 1.369(7) . ?
C9 C10 1.384(7) . ?
C10 C11 1.390(7) . ?
C10 C13 1.513(7) . ?
C11 C12 1.364(7) . ?
C13 C14 1.536(7) . ?
C1A C6A 1.381(8) . ?
C1A C2A 1.409(8) . ?
C2A C3A 1.379(9) . ?
C3A C4A 1.363(10) . ?
C4A C5A 1.384(9) . ?
C5A C6A 1.375(9) . ?
C1B C6B 1.378(8) . ?
C1B C2B 1.385(8) . ?
C2B C3B 1.379(9) . ?
C3B C4B 1.381(10) . ?
C4B C5B 1.361(11) . ?
C5B C6B 1.395(9) . ?
C1C C2C 1.387(9) . ?
C1C C6C 1.397(9) . ?
C2C C3C 1.384(9) . ?
C3C C4C 1.361(13) . ?
C4C C5C 1.374(13) . ?
C5C C6C 1.374(10) . ?
C1D C6D 1.382(8) . ?
C1D C2D 1.406(8) . ?
C2D C3D 1.385(10) . ?
C3D C4D 1.359(12) . ?
C4D C5D 1.382(11) . ?
C5D C6D 1.382(9) . ?
C1E C2E 1.382(7) . ?
C1E C6E 1.407(8) . ?
C2E C3E 1.387(8) . ?
C3E C4E 1.368(9) . ?
C4E C5E 1.383(9) . ?
C5E C6E 1.368(8) . ?
C1F C2F 1.374(8) . ?
C1F C6F 1.384(8) . ?
C2F C3F 1.390(8) . ?
C3F C4F 1.368(11) . ?
C4F C5F 1.361(11) . ?
C5F C6F 1.395(9) . ?
C1G C2G 1.386(8) . ?
C1G C6G 1.392(8) . ?
C2G C3G 1.383(9) . ?
C3G C4G 1.358(10) . ?
C4G C5G 1.379(9) . ?
C5G C6G 1.389(8) . ?
C1H C6H 1.389(8) . ?
C1H C2H 1.407(8) . ?
C2H C3H 1.391(9) . ?
C3H C4H 1.373(10) . ?
C4H C5H 1.380(10) . ?
C5H C6H 1.386(9) . ?
C1I C2I 1.385(8) . ?
C1I C6I 1.396(8) . ?
C2I C3I 1.391(8) . ?
C3I C4I 1.384(10) . ?
C4I C5I 1.388(11) . ?
C5I C6I 1.376(9) . ?
C1J C2J 1.3900 . ?
C1J C6J 1.3900 . ?
C2J C3J 1.3900 . ?
C3J C4J 1.3900 . ?
C4J C5J 1.3900 . ?
C5J C6J 1.3900 . ?
C1K C2K 1.3900 . ?
C1K C6K 1.3900 . ?
C2K C3K 1.3900 . ?
C3K C4K 1.3900 . ?
C4K C5K 1.3900 . ?
C5K C6K 1.3900 . ?
C1L C2L 1.3900 . ?
C1L C6L 1.3900 . ?
C2L C3L 1.3900 . ?
C3L C4L 1.3901 . ?
C4L C5L 1.3899 . ?
C5L C6L 1.3900 . ?
C11J C12J 1.3900 . ?
C11J C16J 1.3900 . ?
C12J C13J 1.3900 . ?
C13J C14J 1.3900 . ?
C14J C15J 1.3900 . ?
C15J C16J 1.3900 . ?
C11K C16K 1.3899 . ?
C11K C12K 1.3901 . ?
C12K C13K 1.3899 . ?
C13K C14K 1.3899 . ?
C14K C15K 1.3900 . ?
C15K C16K 1.3899 . ?
C11L C12L 1.3899 . ?
C11L C16L 1.3901 . ?
C12L C13L 1.3900 . ?
C13L C14L 1.3901 . ?
C14L C15L 1.3899 . ?
C15L C16L 1.3900 . ?
F1 P5 1.561(5) . ?
F2 P5 1.592(5) . ?
P5 F6 1.481(7) . ?
P5 F3B 1.507(8) . ?
P5 F5B 1.525(8) . ?
P5 F3 1.550(8) . ?
P5 F4 1.566(7) . ?
P5 F6B 1.590(8) . ?
P5 F5 1.606(7) . ?
P5 F4B 1.616(7) . ?
C1S Cl1C 1.642(10) . ?
C1S Cl1A 1.689(11) . ?
C1S Cl1B 1.714(11) . ?
C2S Cl2B 1.745(7) . ?
C2S Cl2A 1.754(9) . ?
C2S Cl2C 1.770(8) . ?
P6A F12A 1.565(11) . ?
P6A F8A 1.567(11) . ?
P6A F9A 1.574(9) . ?
P6A F11A 1.575(10) . ?
P6A F7A 1.580(11) . ?
P6A F10A 1.583(10) . ?
S6B O9B 1.405(15) . ?
S6B O8B 1.426(12) . ?
S6B O7B 1.43(2) . ?
S6B C5S 1.663(17) . ?
F3S C5S 1.202(16) . ?
F2S C5S 1.258(17) . ?
F1S C5S 1.295(17) . ?
C3S Cl3C 1.743(12) . ?
C3S Cl3B 1.750(12) . ?
C3S Cl3A 1.755(12) . ?
C4S Cl4A 1.73(2) . ?
C4S Cl4C 1.73(2) . ?
C4S Cl4B 1.76(2) . ?
